data_7059103
loop_
_publ_author_name
'Bolotin, Dmitrii S.'
'Demakova, Marina Ya.'
'Legin, Anton A.'
'Suslonov, Vitaliy V.'
'Nazarov, Alexey A.'
'Jakupec, Michael A.'
'Keppler, Bernhard K.'
'Kukushkin, Vadim Yu.'

_publ_section_title
;
 Amidoxime platinum(ii) complexes: pH-dependent highly selective
 generation and cytotoxic activity
;
_journal_issue 14
_journal_name_full 'New Journal of Chemistry'
_journal_page_first 6840
_journal_paper_doi 10.1039/C7NJ00982H
_journal_volume 41
_journal_year 2017
_chemical_formula_moiety 'C9 H13 Cl2 N3 O4 Pt S'
_chemical_formula_sum 'C9 H13 Cl2 N3 O4 Pt S'
_chemical_formula_weight 525.27
_space_group_crystal_system triclinic
_space_group_IT_number 2
_space_group_name_Hall '-P 1'
_space_group_name_H-M_alt 'P -1'
_atom_sites_solution_hydrogens geom
_audit_creation_date 2016-03-17
_audit_creation_method
;
Olex2 1.2
(compiled 2016.02.19 svn.r3266 for OlexSys, GUI svn.r5155)
;
_audit_update_record
;
2016-04-20 deposited with the CCDC.
2017-06-01 downloaded from the CCDC.
;
_cell_angle_alpha 91.147(3)
_cell_angle_beta 94.584(3)
_cell_angle_gamma 111.834(4)
_cell_formula_units_Z 2
_cell_length_a 7.0238(3)
_cell_length_b 9.0811(4)
_cell_length_c 12.9083(3)
_cell_measurement_reflns_used 22987
_cell_measurement_temperature 100(2)
_cell_measurement_theta_max 30.1833
_cell_measurement_theta_min 2.8151
_cell_volume 760.73(5)
_computing_cell_refinement
;
CrysAlisPro, Agilent Technologies,
Version 1.171.36.20 (release 27-06-2012 CrysAlis171 .NET)
(compiled Jul 11 2012,15:38:31)
;
_computing_data_collection
;
CrysAlisPro, Agilent Technologies,
Version 1.171.36.20 (release 27-06-2012 CrysAlis171 .NET)
(compiled Jul 11 2012,15:38:31)
;
_computing_data_reduction
;
CrysAlisPro, Agilent Technologies,
Version 1.171.36.20 (release 27-06-2012 CrysAlis171 .NET)
(compiled Jul 11 2012,15:38:31)
;
_computing_molecular_graphics 'Olex2 (Dolomanov et al., 2009)'
_computing_publication_material 'Olex2 (Dolomanov et al., 2009)'
_computing_structure_refinement 'ShelXL (Sheldrick, 2015)'
_computing_structure_solution
;
Superflip (Palatinus & Chapuis, 2007;Palatinus & van der Lee, 2008;
Palatinus et al., 2012)
;
_diffrn_ambient_temperature 100(2)
_diffrn_detector_area_resol_mean 16.2096
_diffrn_measured_fraction_theta_full 0.999
_diffrn_measured_fraction_theta_max 0.999
_diffrn_measurement_details
;
#__ type_ start__ end____ width___ exp.time_
  1 omega  -32.00   37.00   1.0000   10.0000
omega____ theta____ kappa____ phi______ frames
    -      -17.8777   57.0000   30.0000 69

#__ type_ start__ end____ width___ exp.time_
  2 omega  -25.00   24.00   1.0000   10.0000
omega____ theta____ kappa____ phi______ frames
    -      -17.8777  -99.0000  -90.0000 49

#__ type_ start__ end____ width___ exp.time_
  3 omega  -23.00   19.00   1.0000   10.0000
omega____ theta____ kappa____ phi______ frames
    -      -17.8777  -99.0000   90.0000 42

#__ type_ start__ end____ width___ exp.time_
  4 omega  -13.00   13.00   1.0000   10.0000
omega____ theta____ kappa____ phi______ frames
    -      -17.8777  -99.0000   30.0000 26

#__ type_ start__ end____ width___ exp.time_
  5 omega   -3.00   86.00   1.0000   10.0000
omega____ theta____ kappa____ phi______ frames
    -       18.8152   57.0000 -120.0000 89

#__ type_ start__ end____ width___ exp.time_
  6 omega  -54.00   73.00   1.0000   10.0000
omega____ theta____ kappa____ phi______ frames
    -       18.8152    0.0000   30.0000 127

#__ type_ start__ end____ width___ exp.time_
  7 omega  -87.00    4.00   1.0000   10.0000
omega____ theta____ kappa____ phi______ frames
    -      -17.8777  -57.0000   90.0000 91

#__ type_ start__ end____ width___ exp.time_
  8 omega  -94.00  -32.00   1.0000   10.0000
omega____ theta____ kappa____ phi______ frames
    -      -17.8777  178.0000   30.0000 62

#__ type_ start__ end____ width___ exp.time_
  9 omega  -94.00  -35.00   1.0000   10.0000
omega____ theta____ kappa____ phi______ frames
    -      -17.8777 -178.0000 -150.0000 59

#__ type_ start__ end____ width___ exp.time_
 10 omega  -87.00    4.00   1.0000   10.0000
omega____ theta____ kappa____ phi______ frames
    -      -17.8777  -57.0000  -30.0000 91

#__ type_ start__ end____ width___ exp.time_
 11 omega  -38.00   51.00   1.0000   10.0000
omega____ theta____ kappa____ phi______ frames
    -      -17.8777   57.0000 -120.0000 89

#__ type_ start__ end____ width___ exp.time_
 12 omega  -90.00    8.00   1.0000   10.0000
omega____ theta____ kappa____ phi______ frames
    -      -17.8777  -38.0000 -150.0000 98

#__ type_ start__ end____ width___ exp.time_
 13 omega  -25.00   61.00   1.0000   10.0000
omega____ theta____ kappa____ phi______ frames
    -       18.8152  -99.0000  -30.0000 86

#__ type_ start__ end____ width___ exp.time_
 14 omega  -25.00   61.00   1.0000   10.0000
omega____ theta____ kappa____ phi______ frames
    -       18.8152  -99.0000  150.0000 86

#__ type_ start__ end____ width___ exp.time_
 15 omega  -51.00  -16.00   1.0000   10.0000
omega____ theta____ kappa____ phi______ frames
    -      -20.2468  -57.0000  150.0000 35

#__ type_ start__ end____ width___ exp.time_
 16 omega  -85.00  -57.00   1.0000   10.0000
omega____ theta____ kappa____ phi______ frames
    -      -20.2468  -57.0000  150.0000 28

#__ type_ start__ end____ width___ exp.time_
 17 omega  -40.00  -14.00   1.0000   10.0000
omega____ theta____ kappa____ phi______ frames
    -      -20.2468   57.0000  -60.0000 26

#__ type_ start__ end____ width___ exp.time_
 18 omega   -6.00   34.00   1.0000   10.0000
omega____ theta____ kappa____ phi______ frames
    -      -20.2468   57.0000  -60.0000 40

#__ type_ start__ end____ width___ exp.time_
 19 omega   33.00   62.00   1.0000   10.0000
omega____ theta____ kappa____ phi______ frames
    -       21.1843  -99.0000   30.0000 29

#__ type_ start__ end____ width___ exp.time_
 20 omega  -25.00   29.00   1.0000   10.0000
omega____ theta____ kappa____ phi______ frames
    -       21.1843  -99.0000 -180.0000 54

#__ type_ start__ end____ width___ exp.time_
 21 omega  -15.00   30.00   1.0000   10.0000
omega____ theta____ kappa____ phi______ frames
    -       21.1843  -99.0000   30.0000 45

#__ type_ start__ end____ width___ exp.time_
 22 omega    2.00   46.00   1.0000   10.0000
omega____ theta____ kappa____ phi______ frames
    -       21.1843   57.0000  -30.0000 44

#__ type_ start__ end____ width___ exp.time_
 23 omega   60.00   90.00   1.0000   10.0000
omega____ theta____ kappa____ phi______ frames
    -       21.1843   57.0000  -30.0000 30

#__ type_ start__ end____ width___ exp.time_
 24 omega   32.00   63.00   1.0000   10.0000
omega____ theta____ kappa____ phi______ frames
    -       21.1843  -99.0000 -180.0000 31

#__ type_ start__ end____ width___ exp.time_
 25 omega   59.00   88.00   1.0000   10.0000
omega____ theta____ kappa____ phi______ frames
    -       21.1843   77.0000   60.0000 29

#__ type_ start__ end____ width___ exp.time_
 26 omega   -7.00   41.00   1.0000   10.0000
omega____ theta____ kappa____ phi______ frames
    -       21.1843   77.0000   60.0000 48

#__ type_ start__ end____ width___ exp.time_
 27 omega  -50.00    7.00   1.0000   10.0000
omega____ theta____ kappa____ phi______ frames
    -      -20.2468   77.0000  -60.0000 57

#__ type_ start__ end____ width___ exp.time_
 28 omega  -46.00   52.00   1.0000   10.0000
omega____ theta____ kappa____ phi______ frames
    -      -20.2468   38.0000  120.0000 98

#__ type_ start__ end____ width___ exp.time_
 29 omega  -97.00  -32.00   1.0000   10.0000
omega____ theta____ kappa____ phi______ frames
    -      -20.2468  178.0000  120.0000 65

#__ type_ start__ end____ width___ exp.time_
 30 omega  -25.00   22.00   1.0000   10.0000
omega____ theta____ kappa____ phi______ frames
    -      -20.2468  -99.0000  150.0000 47

#__ type_ start__ end____ width___ exp.time_
 31 omega  -25.00   22.00   1.0000   10.0000
omega____ theta____ kappa____ phi______ frames
    -      -20.2468  -99.0000    0.0000 47

#__ type_ start__ end____ width___ exp.time_
 32 omega  -93.00    5.00   1.0000   10.0000
omega____ theta____ kappa____ phi______ frames
    -      -20.2468  -38.0000 -180.0000 98

#__ type_ start__ end____ width___ exp.time_
 33 omega  -97.00  -32.00   1.0000   10.0000
omega____ theta____ kappa____ phi______ frames
    -      -20.2468  178.0000    0.0000 65

#__ type_ start__ end____ width___ exp.time_
 34 omega  -23.00   94.00   1.0000   10.0000
omega____ theta____ kappa____ phi______ frames
    -       21.1843   19.0000  120.0000 117

#__ type_ start__ end____ width___ exp.time_
 35 omega  -25.00   63.00   1.0000   10.0000
omega____ theta____ kappa____ phi______ frames
    -       21.1843  -99.0000 -180.0000 88

#__ type_ start__ end____ width___ exp.time_
 36 omega  -25.00   63.00   1.0000   10.0000
omega____ theta____ kappa____ phi______ frames
    -       21.1843  -99.0000    0.0000 88
;
_diffrn_measurement_device_type 'Xcalibur, Eos'
_diffrn_measurement_method '\w scans'
_diffrn_orient_matrix_UB_11 0.1006477000
_diffrn_orient_matrix_UB_12 0.0590342000
_diffrn_orient_matrix_UB_13 0.0013261000
_diffrn_orient_matrix_UB_21 -0.0287969000
_diffrn_orient_matrix_UB_22 0.0499652000
_diffrn_orient_matrix_UB_23 0.0330422000
_diffrn_orient_matrix_UB_31 0.0313325000
_diffrn_orient_matrix_UB_32 -0.0334750000
_diffrn_orient_matrix_UB_33 0.0442072000
_diffrn_radiation_monochromator graphite
_diffrn_radiation_type MoK\a
_diffrn_radiation_wavelength 0.71073
_diffrn_reflns_av_R_equivalents 0.0655
_diffrn_reflns_av_unetI/netI 0.0289
_diffrn_reflns_Laue_measured_fraction_full 0.999
_diffrn_reflns_Laue_measured_fraction_max 0.999
_diffrn_reflns_limit_h_max 9
_diffrn_reflns_limit_h_min -9
_diffrn_reflns_limit_k_max 11
_diffrn_reflns_limit_k_min -11
_diffrn_reflns_limit_l_max 16
_diffrn_reflns_limit_l_min -16
_diffrn_reflns_number 34901
_diffrn_reflns_point_group_measured_fraction_full 0.999
_diffrn_reflns_point_group_measured_fraction_max 0.999
_diffrn_reflns_theta_full 25.242
_diffrn_reflns_theta_max 27.498
_diffrn_reflns_theta_min 2.821
_diffrn_source 'Enhance (Mo) X-ray Source'
_exptl_absorpt_coefficient_mu 9.724
_exptl_absorpt_correction_T_max 1.00000
_exptl_absorpt_correction_T_min 0.69172
_exptl_absorpt_correction_type multi-scan
_exptl_absorpt_process_details
;
CrysAlisPro, Agilent Technologies,
Version 1.171.36.20 (release 27-06-2012 CrysAlis171 .NET)
(compiled Jul 11 2012,15:38:31)
Empirical absorption correction using spherical harmonics,
 implemented in SCALE3 ABSPACK scaling algorithm.
;
_exptl_crystal_colour 'clear yellow'
_exptl_crystal_colour_lustre clear
_exptl_crystal_colour_primary yellow
_exptl_crystal_density_diffrn 2.293
_exptl_crystal_description prism
_exptl_crystal_F_000 496
_exptl_crystal_size_max 0.3
_exptl_crystal_size_mid 0.3
_exptl_crystal_size_min 0.2
_refine_diff_density_max 1.265
_refine_diff_density_min -1.196
_refine_diff_density_rms 0.143
_refine_ls_extinction_method none
_refine_ls_goodness_of_fit_ref 1.058
_refine_ls_hydrogen_treatment constr
_refine_ls_matrix_type full
_refine_ls_number_parameters 184
_refine_ls_number_reflns 3488
_refine_ls_number_restraints 0
_refine_ls_restrained_S_all 1.058
_refine_ls_R_factor_all 0.0224
_refine_ls_R_factor_gt 0.0209
_refine_ls_shift/su_max 0.001
_refine_ls_shift/su_mean 0.000
_refine_ls_structure_factor_coef Fsqd
_refine_ls_weighting_details 'w=1/[\s^2^(Fo^2^)+(0.0131P)^2^+1.5896P] where P=(Fo^2^+2Fc^2^)/3'
_refine_ls_weighting_scheme calc
_refine_ls_wR_factor_gt 0.0439
_refine_ls_wR_factor_ref 0.0445
_reflns_Friedel_coverage 0.000
_reflns_number_gt 3330
_reflns_number_total 3488
_reflns_threshold_expression 'I > 2\s(I)'
_cod_data_source_file c7nj00982h2.cif
_cod_data_source_block 3f
_cod_database_code 7059103
_chemical_oxdiff_formula 'C10 H8 N2 f3 pt1 o2 s1 cl2'
_shelx_space_group_comment
;
The symmetry employed for this shelxl refinement is uniquely defined
by the following loop, which should always be used as a source of
symmetry information in preference to the above space-group names.
They are only intended as comments.
;
_reflns_odcompleteness_completeness 99.94
_reflns_odcompleteness_iscentric 1
_reflns_odcompleteness_theta 27.50
_olex2_refinement_description
;
1. Fixed Uiso
 At 1.2 times of:
  All C(H) groups, All N(H,H) groups
 At 1.5 times of:
  All C(H,H,H) groups, All O(H) groups
2.a Aromatic/amide H refined with riding coordinates:
 C5(H5), C6(H6), C8(H8), C9(H9)
2.b X=CH2 refined with riding coordinates:
 N2(H2A,H2B)
2.c Idealised Me refined as rotating group:
 C3(H3A,H3B,H3C), C4(H4A,H4B,H4C)
2.d Idealised tetrahedral OH refined as rotating group:
 O1(H1)
;
_shelx_shelxl_version_number 2014/7
_olex2_submission_special_instructions 'No special instructions were received'

loop_
_space_group_symop_operation_xyz
'x, y, z'
'-x, -y, -z'

loop_
_atom_site_label
_atom_site_type_symbol
_atom_site_fract_x
_atom_site_fract_y
_atom_site_fract_z
_atom_site_U_iso_or_equiv
_atom_site_adp_type
_atom_site_occupancy
_atom_site_site_symmetry_order
_atom_site_calc_flag
_atom_site_refinement_flags_posn
Pt1 Pt 0.58161(2) 0.13914(2) 0.85325(2) 0.01447(5) Uani 1 1 d .
Cl1 Cl 0.49917(15) -0.08287(11) 0.74401(8) 0.0274(2) Uani 1 1 d .
Cl2 Cl 0.79471(14) 0.05232(12) 0.96134(7) 0.0260(2) Uani 1 1 d .
S1 S 0.36648(12) 0.21480(9) 0.75529(6) 0.01244(16) Uani 1 1 d .
O1 O 0.6181(4) 0.3117(3) 1.05540(18) 0.0232(6) Uani 1 1 d .
H1 H 0.5820 0.2152 1.0679 0.035 Uiso 1 1 calc GR
O2 O 0.3424(4) 0.3627(3) 0.78809(18) 0.0163(5) Uani 1 1 d .
O3 O 1.0210(5) 0.7965(4) 0.5051(2) 0.0367(7) Uani 1 1 d .
O4 O 1.2031(4) 0.6503(3) 0.5208(2) 0.0280(6) Uani 1 1 d .
N1 N 0.6643(4) 0.3320(3) 0.9512(2) 0.0161(6) Uani 1 1 d .
N2 N 0.7651(5) 0.5972(4) 1.0017(2) 0.0203(6) Uani 1 1 d .
H2A H 0.7244 0.5739 1.0641 0.024 Uiso 1 1 calc R
H2B H 0.8198 0.6971 0.9856 0.024 Uiso 1 1 calc R
N3 N 1.0735(5) 0.6979(4) 0.5503(2) 0.0223(7) Uani 1 1 d .
C1 C 0.7441(5) 0.4819(4) 0.9318(2) 0.0152(7) Uani 1 1 d .
C2 C 0.8172(5) 0.5281(4) 0.8277(2) 0.0134(6) Uani 1 1 d .
C3 C 0.1189(6) 0.0624(4) 0.7432(3) 0.0238(8) Uani 1 1 d .
H3A H 0.1276 -0.0358 0.7152 0.036 Uiso 1 1 calc GR
H3B H 0.0259 0.0936 0.6958 0.036 Uiso 1 1 calc GR
H3C H 0.0659 0.0449 0.8117 0.036 Uiso 1 1 calc GR
C4 C 0.4337(6) 0.2320(5) 0.6252(3) 0.0224(8) Uani 1 1 d .
H4A H 0.5681 0.3182 0.6229 0.034 Uiso 1 1 calc GR
H4B H 0.3292 0.2553 0.5811 0.034 Uiso 1 1 calc GR
H4C H 0.4408 0.1319 0.5997 0.034 Uiso 1 1 calc GR
C5 C 0.7557(5) 0.6371(4) 0.7744(3) 0.0160(7) Uani 1 1 d .
H5 H 0.6607 0.6758 0.8020 0.019 Uiso 1 1 calc R
C6 C 0.8335(5) 0.6888(4) 0.6810(3) 0.0155(7) Uani 1 1 d .
H6 H 0.7897 0.7604 0.6425 0.019 Uiso 1 1 calc R
C7 C 0.9775(5) 0.6335(4) 0.6446(2) 0.0155(7) Uani 1 1 d .
C8 C 1.0399(5) 0.5252(4) 0.6962(3) 0.0173(7) Uani 1 1 d .
H8 H 1.1377 0.4889 0.6694 0.021 Uiso 1 1 calc R
C9 C 0.9564(5) 0.4709(4) 0.7882(3) 0.0148(7) Uani 1 1 d .
H9 H 0.9943 0.3943 0.8244 0.018 Uiso 1 1 calc R

loop_
_atom_site_aniso_label
_atom_site_aniso_U_11
_atom_site_aniso_U_22
_atom_site_aniso_U_33
_atom_site_aniso_U_23
_atom_site_aniso_U_13
_atom_site_aniso_U_12
Pt1 0.01389(7) 0.01428(7) 0.01729(7) 0.00595(5) 0.00374(5) 0.00693(5)
Cl1 0.0297(5) 0.0165(4) 0.0391(5) -0.0016(4) 0.0009(4) 0.0127(4)
Cl2 0.0203(4) 0.0321(5) 0.0317(5) 0.0172(4) 0.0054(4) 0.0155(4)
S1 0.0120(4) 0.0139(4) 0.0124(4) 0.0012(3) 0.0015(3) 0.0059(3)
O1 0.0277(15) 0.0295(14) 0.0096(11) 0.0071(10) 0.0053(10) 0.0064(12)
O2 0.0196(13) 0.0160(12) 0.0163(11) 0.0003(9) 0.0011(10) 0.0101(10)
O3 0.0430(19) 0.0438(18) 0.0294(15) 0.0225(14) 0.0117(14) 0.0206(15)
O4 0.0272(15) 0.0339(16) 0.0215(13) -0.0001(11) 0.0123(11) 0.0080(12)
N1 0.0181(15) 0.0233(16) 0.0089(12) 0.0046(11) 0.0035(11) 0.0095(12)
N2 0.0242(16) 0.0213(16) 0.0135(14) -0.0018(12) 0.0031(12) 0.0061(13)
N3 0.0218(17) 0.0228(16) 0.0172(15) 0.0022(12) 0.0022(12) 0.0023(13)
C1 0.0107(16) 0.0231(18) 0.0132(15) 0.0018(13) 0.0010(12) 0.0079(14)
C2 0.0108(15) 0.0133(16) 0.0125(15) 0.0011(12) 0.0000(12) 0.0007(12)
C3 0.0171(18) 0.0199(19) 0.030(2) -0.0007(15) -0.0009(15) 0.0031(15)
C4 0.029(2) 0.031(2) 0.0118(16) -0.0001(14) 0.0048(14) 0.0150(17)
C5 0.0143(16) 0.0144(16) 0.0186(16) 0.0006(13) 0.0007(13) 0.0048(13)
C6 0.0178(17) 0.0100(15) 0.0173(16) -0.0003(12) -0.0018(13) 0.0042(13)
C7 0.0154(17) 0.0149(16) 0.0126(15) 0.0000(12) 0.0017(13) 0.0016(13)
C8 0.0140(17) 0.0194(17) 0.0168(16) -0.0026(13) 0.0008(13) 0.0047(14)
C9 0.0124(16) 0.0178(17) 0.0156(16) 0.0010(13) 0.0001(13) 0.0077(13)

loop_
_atom_type_symbol
_atom_type_description
_atom_type_scat_dispersion_real
_atom_type_scat_dispersion_imag
_atom_type_scat_source
C C 0.0033 0.0016 'International Tables Vol C Tables 4.2.6.8 and 6.1.1.4'
H H 0.0000 0.0000 'International Tables Vol C Tables 4.2.6.8 and 6.1.1.4'
Cl Cl 0.1484 0.1585 'International Tables Vol C Tables 4.2.6.8 and 6.1.1.4'
N N 0.0061 0.0033 'International Tables Vol C Tables 4.2.6.8 and 6.1.1.4'
O O 0.0106 0.0060 'International Tables Vol C Tables 4.2.6.8 and 6.1.1.4'
Pt Pt -1.7033 8.3905 'International Tables Vol C Tables 4.2.6.8 and 6.1.1.4'
S S 0.1246 0.1234 'International Tables Vol C Tables 4.2.6.8 and 6.1.1.4'

loop_
_geom_angle_atom_site_label_1
_geom_angle_atom_site_label_2
_geom_angle_atom_site_label_3
_geom_angle
Cl1 Pt1 Cl2 90.27(3)
S1 Pt1 Cl1 89.69(3)
S1 Pt1 Cl2 177.10(3)
N1 Pt1 Cl1 177.63(8)
N1 Pt1 Cl2 87.51(8)
N1 Pt1 S1 92.57(8)
O2 S1 Pt1 117.59(10)
O2 S1 C3 107.37(17)
O2 S1 C4 107.86(16)
C3 S1 Pt1 109.72(13)
C3 S1 C4 102.96(19)
C4 S1 Pt1 110.30(13)
N1 O1 H1 109.5
O1 N1 Pt1 118.9(2)
C1 N1 Pt1 129.4(2)
C1 N1 O1 111.5(3)
H2A N2 H2B 120.0
C1 N2 H2A 120.0
C1 N2 H2B 120.0
O3 N3 C7 118.7(3)
O4 N3 O3 123.4(3)
O4 N3 C7 117.9(3)
N1 C1 N2 122.7(3)
N1 C1 C2 119.6(3)
N2 C1 C2 117.8(3)
C5 C2 C1 119.2(3)
C9 C2 C1 119.9(3)
C9 C2 C5 120.8(3)
S1 C3 H3A 109.5
S1 C3 H3B 109.5
S1 C3 H3C 109.5
H3A C3 H3B 109.5
H3A C3 H3C 109.5
H3B C3 H3C 109.5
S1 C4 H4A 109.5
S1 C4 H4B 109.5
S1 C4 H4C 109.5
H4A C4 H4B 109.5
H4A C4 H4C 109.5
H4B C4 H4C 109.5
C2 C5 H5 120.2
C6 C5 C2 119.6(3)
C6 C5 H5 120.2
C5 C6 H6 120.7
C5 C6 C7 118.6(3)
C7 C6 H6 120.7
C6 C7 N3 118.8(3)
C8 C7 N3 118.5(3)
C8 C7 C6 122.6(3)
C7 C8 H8 120.9
C7 C8 C9 118.3(3)
C9 C8 H8 120.9
C2 C9 H9 119.9
C8 C9 C2 120.1(3)
C8 C9 H9 119.9

loop_
_geom_bond_atom_site_label_1
_geom_bond_atom_site_label_2
_geom_bond_distance
Pt1 Cl1 2.2970(9)
Pt1 Cl2 2.3232(8)
Pt1 S1 2.2036(8)
Pt1 N1 2.010(3)
S1 O2 1.473(2)
S1 C3 1.767(4)
S1 C4 1.775(3)
O1 H1 0.8400
O1 N1 1.409(3)
O3 N3 1.230(4)
O4 N3 1.226(4)
N1 C1 1.303(4)
N2 H2A 0.8800
N2 H2B 0.8800
N2 C1 1.326(4)
N3 C7 1.464(4)
C1 C2 1.489(4)
C2 C5 1.392(4)
C2 C9 1.391(5)
C3 H3A 0.9800
C3 H3B 0.9800
C3 H3C 0.9800
C4 H4A 0.9800
C4 H4B 0.9800
C4 H4C 0.9800
C5 H5 0.9500
C5 C6 1.381(5)
C6 H6 0.9500
C6 C7 1.393(5)
C7 C8 1.380(5)
C8 H8 0.9500
C8 C9 1.384(5)
C9 H9 0.9500
